data_7219046
loop_
_publ_author_name
'Wang, Jian'
'Hayward, John J.'
'Gumbau-Brisa, Roger'
'Wallis, John D.'
'Stoeckli-Evans, Helen'
'Pilkington, Melanie'

_publ_section_title
;
 Probing the reactivity of a 2,2&#x2032;-bipyridyl-3,3&#x2032;-bis-imine
 ligand by X-ray crystallography
;
_journal_issue 5
_journal_name_full CrystEngComm
_journal_page_first 1159
_journal_paper_doi 10.1039/C4CE01952K
_journal_volume 17
_journal_year 2015
_chemical_formula_moiety 'C24 H24 N6 O2'
_chemical_formula_sum 'C24 H24 N6 O2'
_chemical_formula_weight 428.49
_chemical_name_systematic
; 
N3,N3-Bis(Methoxy(pyridin-2-yl)methyl)-2,2-bipyridine-3,3-diamine
;
_space_group_IT_number 14
_symmetry_cell_setting monoclinic
_symmetry_space_group_name_Hall '-P 2ybc'
_symmetry_space_group_name_H-M 'P 1 21/c 1'
_atom_sites_solution_hydrogens geom
_atom_sites_solution_primary direct
_atom_sites_solution_secondary difmap
_audit_creation_method SHELXL-97
_audit_update_record
;
2013-11-14 deposited with the CCDC.
2014-12-09 downloaded from the CCDC.
;
_cell_angle_alpha 90.00
_cell_angle_beta 99.095(16)
_cell_angle_gamma 90.00
_cell_formula_units_Z 2
_cell_length_a 4.9022(6)
_cell_length_b 13.8842(15)
_cell_length_c 15.385(2)
_cell_measurement_reflns_used 3905
_cell_measurement_temperature 173(2)
_cell_measurement_theta_max 25.70
_cell_measurement_theta_min 1.95
_cell_volume 1034.0(2)
_computing_cell_refinement 'CELL (Stoe, 2000)'
_computing_data_collection 'EXPOSE (Stoe, 2000)'
_computing_data_reduction 'INTEGRATE (Stoe, 2000)'
_computing_molecular_graphics 'PLATON (Spek, 2003)'
_computing_publication_material SHELXL-97
_computing_structure_refinement 'SHELXL-97 (Sheldrick, 1997)'
_computing_structure_solution 'SHELXS-97 (Sheldrick, 1990)'
_diffrn_ambient_temperature 173(2)
_diffrn_detector_area_resol_mean 0.81\%A
_diffrn_measured_fraction_theta_full 0.945
_diffrn_measured_fraction_theta_max 0.934
_diffrn_measurement_device_type 'STOE IPDS'
_diffrn_measurement_method 'phi rotation'
_diffrn_radiation_monochromator graphite
_diffrn_radiation_source 'fine-focus sealed tube'
_diffrn_radiation_type MoK\a
_diffrn_radiation_wavelength 0.71073
_diffrn_reflns_av_R_equivalents 0.0000
_diffrn_reflns_av_sigmaI/netI 0.0705
_diffrn_reflns_limit_h_max 5
_diffrn_reflns_limit_h_min -5
_diffrn_reflns_limit_k_max 17
_diffrn_reflns_limit_k_min -17
_diffrn_reflns_limit_l_max 18
_diffrn_reflns_limit_l_min -18
_diffrn_reflns_number 1884
_diffrn_reflns_theta_full 25.00
_diffrn_reflns_theta_max 26.00
_diffrn_reflns_theta_min 1.99
_diffrn_standards_decay_% 0
_diffrn_standards_number 0
_exptl_absorpt_coefficient_mu 0.092
_exptl_absorpt_correction_type none
_exptl_crystal_colour brown
_exptl_crystal_density_diffrn 1.376
_exptl_crystal_density_meas ?
_exptl_crystal_density_method 'not measured'
_exptl_crystal_description rod
_exptl_crystal_F_000 452
_exptl_crystal_size_max 0.38
_exptl_crystal_size_mid 0.15
_exptl_crystal_size_min 0.15
_refine_diff_density_max 0.166
_refine_diff_density_min -0.177
_refine_diff_density_rms 0.044
_refine_ls_extinction_coef 0.022(3)
_refine_ls_extinction_expression Fc^*^=kFc[1+0.001xFc^2^\l^3^/sin(2\q)]^-1/4^
_refine_ls_extinction_method SHELXL
_refine_ls_goodness_of_fit_ref 0.826
_refine_ls_hydrogen_treatment mixed
_refine_ls_matrix_type full
_refine_ls_number_parameters 188
_refine_ls_number_reflns 1884
_refine_ls_number_restraints 0
_refine_ls_restrained_S_all 0.826
_refine_ls_R_factor_all 0.0774
_refine_ls_R_factor_gt 0.0352
_refine_ls_shift/su_max <0.001
_refine_ls_shift/su_mean <0.001
_refine_ls_structure_factor_coef Fsqd
_refine_ls_weighting_details 'calc w=1/[\s^2^(Fo^2^)+(0.0465P)^2^] where P=(Fo^2^+2Fc^2^)/3'
_refine_ls_weighting_scheme calc
_refine_ls_wR_factor_gt 0.0728
_refine_ls_wR_factor_ref 0.0833
_reflns_number_gt 1154
_reflns_number_total 1884
_reflns_threshold_expression I>2sigma(I)
_cod_data_source_file c4ce01952k2.cif
_cod_data_source_block imine-gb
_cod_depositor_comments
;
The following automatic conversions were performed:

'_exptl_crystal_density_meas' value 'none' was changed to '?' - the
value is perceived as not measured.

Automatic conversion script
Id: cif_fix_values 3008 2015-01-20 13:52:24Z robertas 

 Adding full bibliography for 7219043--7219047.cif.
;
_cod_original_sg_symbol_H-M 'P 21/c'
_cod_database_code 7219046

loop_
_symmetry_equiv_pos_site_id
_symmetry_equiv_pos_as_xyz
1 x,y,z
2 -x,1/2+y,1/2-z
3 -x,-y,-z
4 x,1/2-y,1/2+z

loop_
_atom_site_aniso_label
_atom_site_aniso_U_11
_atom_site_aniso_U_22
_atom_site_aniso_U_33
_atom_site_aniso_U_23
_atom_site_aniso_U_13
_atom_site_aniso_U_12
O1 0.0357(11) 0.0279(8) 0.0295(8) 0.0039(6) 0.0029(8) -0.0042(7)
N1A 0.043(7) 0.030(5) 0.030(3) -0.009(3) 0.006(4) -0.012(3)
N1B 0.049(8) 0.037(5) 0.027(3) -0.003(3) 0.008(4) -0.012(3)
N2 0.0308(14) 0.0319(10) 0.0240(10) 0.0025(8) 0.0021(9) -0.0083(9)
N3 0.0294(13) 0.0280(9) 0.0251(9) 0.0002(7) -0.0003(8) -0.0040(9)
C1A 0.063(8) 0.028(6) 0.035(4) -0.007(4) 0.018(5) -0.004(4)
C1B 0.061(9) 0.019(5) 0.034(4) -0.016(4) 0.005(5) -0.013(4)
C2 0.045(2) 0.0513(17) 0.0559(19) -0.0295(14) 0.0086(15) -0.0035(14)
C3A 0.042(5) 0.052(4) 0.043(4) -0.014(3) 0.017(3) -0.002(3)
C3B 0.056(5) 0.049(4) 0.026(3) -0.007(3) 0.009(3) -0.007(3)
C4A 0.029(4) 0.037(3) 0.040(4) -0.010(3) 0.012(3) -0.006(3)
C4B 0.056(5) 0.036(3) 0.031(3) -0.003(2) 0.011(3) -0.009(3)
C5 0.0296(16) 0.0260(12) 0.0325(12) -0.0010(9) 0.0020(11) -0.0016(10)
C6 0.0316(16) 0.0239(11) 0.0255(11) 0.0049(8) 0.0025(10) -0.0001(10)
C7 0.0249(14) 0.0224(10) 0.0239(11) 0.0028(9) -0.0005(9) 0.0018(9)
C8 0.0285(15) 0.0260(11) 0.0294(12) 0.0053(9) 0.0031(10) -0.0018(10)
C9 0.0348(16) 0.0256(12) 0.0324(12) 0.0008(9) -0.0017(11) -0.0045(10)
C10 0.0321(16) 0.0301(11) 0.0265(11) -0.0013(9) 0.0010(10) -0.0054(11)
C11 0.0255(15) 0.0206(10) 0.0234(11) 0.0027(8) -0.0003(10) 0.0016(9)
C12 0.0429(18) 0.0346(12) 0.0455(14) 0.0057(11) -0.0051(13) 0.0065(12)

loop_
_atom_site_label
_atom_site_type_symbol
_atom_site_thermal_displace_type
_atom_site_fract_x
_atom_site_fract_y
_atom_site_fract_z
_atom_site_occupancy
_atom_site_U_iso_or_equiv
_atom_site_calc_flag
_atom_site_refinement_flags
O1 O Uani 0.7430(3) 0.34489(9) 0.26017(8) 1.000 0.0313(5) . .
N1A N Uani 1.033(2) 0.5665(8) 0.2918(8) 0.500 0.034(3) . .
N1B N Uani 0.934(2) 0.5901(8) 0.2905(8) 0.500 0.038(3) . .
N2 N Uani 0.8647(4) 0.45940(13) 0.15600(11) 1.000 0.0291(7) . .
N3 N Uani 0.8059(4) 0.42608(12) -0.08407(11) 1.000 0.0280(6) . .
C1A C Uani 1.099(4) 0.6302(9) 0.3540(12) 0.500 0.041(4) . .
C1B C Uani 1.015(3) 0.6526(9) 0.3599(11) 0.500 0.038(4) . .
C2 C Uani 0.9520(6) 0.64361(19) 0.4313(2) 1.000 0.0507(11) . .
C3A C Uani 0.7133(14) 0.5986(5) 0.4232(4) 0.500 0.045(3) . .
C3B C Uani 0.8125(14) 0.5544(4) 0.4567(4) 0.500 0.043(2) . .
C4A C Uani 0.6381(13) 0.5295(4) 0.3586(4) 0.500 0.035(2) . .
C4B C Uani 0.7291(15) 0.4908(4) 0.3887(4) 0.500 0.041(2) . .
C5 C Uani 0.7996(5) 0.51376(14) 0.30042(14) 1.000 0.0297(8) . .
C6 C Uani 0.7135(5) 0.44145(13) 0.22666(12) 1.000 0.0272(7) . .
C7 C Uani 0.7778(5) 0.42659(13) 0.07134(13) 1.000 0.0242(7) . .
C8 C Uani 0.5723(5) 0.35605(14) 0.05471(13) 1.000 0.0281(7) . .
C9 C Uani 0.4863(5) 0.32243(15) -0.02970(13) 1.000 0.0317(8) . .
C10 C Uani 0.6099(5) 0.35811(14) -0.09715(13) 1.000 0.0300(7) . .
C11 C Uani 0.8925(5) 0.46187(13) -0.00267(12) 1.000 0.0236(7) . .
C12 C Uani 1.0227(6) 0.31926(16) 0.29458(15) 1.000 0.0423(9) . .
H1A H Uiso 1.25170 0.67110 0.34980 0.500 0.0490 calc .
H1B H Uiso 1.12840 0.70580 0.35020 0.500 0.0460 calc .
H2 H Uiso 0.999(7) 0.511(2) 0.1569(17) 1.000 0.068(9) . .
H2A H Uiso 1.02410 0.68100 0.48140 1.000 0.0610 calc R
H3A H Uiso 0.58880 0.61380 0.46270 0.500 0.0540 calc .
H3B H Uiso 0.78350 0.54240 0.51530 0.500 0.0520 calc .
H4A H Uiso 0.47130 0.49410 0.35680 0.500 0.0410 calc .
H4B H Uiso 0.62970 0.43400 0.39800 0.500 0.0490 calc .
H6 H Uiso 0.51340 0.45230 0.20380 1.000 0.0330 calc R
H8 H Uiso 0.49080 0.33100 0.10200 1.000 0.0340 calc R
H9 H Uiso 0.34420 0.27550 -0.04090 1.000 0.0380 calc R
H10 H Uiso 0.55460 0.33380 -0.15490 1.000 0.0360 calc R
H12A H Uiso 1.08930 0.35940 0.34590 1.000 0.0630 calc R
H12B H Uiso 1.13950 0.32950 0.24930 1.000 0.0630 calc R
H12C H Uiso 1.03040 0.25130 0.31210 1.000 0.0630 calc R

loop_
_atom_type_symbol
_atom_type_description
_atom_type_scat_dispersion_real
_atom_type_scat_dispersion_imag
_atom_type_scat_source
C C 0.0033 0.0016 'International Tables Vol C Tables 4.2.6.8 and 6.1.1.4'
H H 0.0000 0.0000 'International Tables Vol C Tables 4.2.6.8 and 6.1.1.4'
N N 0.0061 0.0033 'International Tables Vol C Tables 4.2.6.8 and 6.1.1.4'
O O 0.0106 0.0060 'International Tables Vol C Tables 4.2.6.8 and 6.1.1.4'

loop_
_geom_angle_atom_site_label_1
_geom_angle_atom_site_label_2
_geom_angle_atom_site_label_3
_geom_angle
_geom_angle_site_symmetry_3
_geom_angle_publ_flag
C6 O1 C12 113.60(16) . ?
N1B N1A C1A 75.7(18) . ?
N1B N1A C1B 58.1(16) . ?
N1B N1A C5 66.7(14) . ?
C1A N1A C1B 17.8(10) . ?
C1A N1A C5 113.7(12) . ?
C1B N1A C5 101.6(8) . ?
N1A N1B C1A 78.4(18) . ?
N1A N1B C1B 101.0(18) . ?
N1A N1B C5 88.4(16) . ?
C1A N1B C1B 22.7(10) . ?
C1A N1B C5 122.9(12) . ?
C1B N1B C5 121.4(11) . ?
C6 N2 C7 122.62(19) . ?
C10 N3 C11 120.74(18) . ?
C6 N2 H2 123.3(16) . no
C7 N2 H2 111.3(15) . no
N1A C1A N1B 26.0(7) . ?
N1B C1A C1B 88(3) . ?
N1B C1A C2 109.4(14) . ?
C1B C1A C2 47(2) . no
N1A C1A C2 124.9(14) . ?
N1A C1A C1B 114(3) . ?
N1A C1B C1A 48(2) . ?
N1A C1B N1B 21.0(6) . ?
N1B C1B C2 124.0(12) . ?
N1A C1B C2 125.0(11) . ?
N1B C1B C1A 69(2) . ?
C1A C1B C2 114(3) . no
C1A C2 C3A 113.5(7) . no
C1A C2 C3B 113.7(6) . no
C1B C2 C3B 121.5(7) . no
C3A C2 C3B 36.4(4) . no
C1B C2 C3A 108.6(8) . no
C1A C2 C1B 19.0(9) . no
C2 C3A C4B 112.9(5) . no
C3B C3A C4A 89.8(7) . no
C3B C3A C4B 59.8(6) . no
C4A C3A C4B 30.0(4) . no
C2 C3A C4A 121.9(6) . no
C2 C3A C3B 82.9(7) . no
C2 C3B C4A 97.3(4) . no
C2 C3B C3A 60.7(6) . no
C3A C3B C4B 86.2(7) . no
C4A C3B C4B 28.8(3) . no
C2 C3B C4B 115.1(5) . no
C3A C3B C4A 57.3(6) . no
C3A C4A C5 119.1(5) . no
C3A C4A C3B 32.8(4) . no
C3A C4A C4B 89.4(7) . no
C4B C4A C5 86.6(7) . no
C3B C4A C5 112.4(5) . no
C3B C4A C4B 56.6(6) . no
C3A C4B C4A 60.6(6) . no
C3A C4B C5 97.7(4) . no
C3B C4B C5 118.1(5) . no
C4A C4B C5 61.0(6) . no
C3B C4B C4A 94.6(7) . no
C3A C4B C3B 34.0(4) . no
N1A C5 C4B 121.1(6) . ?
N1A C5 C6 114.4(5) . ?
N1B C5 C4A 109.0(6) . ?
N1B C5 C4B 119.2(6) . ?
N1B C5 C6 123.3(6) . ?
N1A C5 N1B 25.0(6) . ?
N1A C5 C4A 125.4(6) . ?
C4B C5 C6 117.5(3) . no
C4A C5 C6 119.7(3) . no
C4A C5 C4B 32.4(4) . no
O1 C6 C5 110.34(15) . ?
O1 C6 N2 113.62(17) . ?
N2 C6 C5 109.58(18) . ?
N2 C7 C11 122.33(19) . ?
N2 C7 C8 120.58(19) . ?
C8 C7 C11 117.09(18) . no
C7 C8 C9 120.8(2) . no
C8 C9 C10 118.9(2) . no
N3 C10 C9 122.15(19) . ?
C7 C11 C11 124.26(17) 3_765 no
N3 C11 C7 120.34(19) . ?
N3 C11 C11 115.40(17) 3_765 ?
N1A C1A H1A 117.00 . no
N1A C1A H1B 130.00 . no
N1B C1A H1A 128.00 . no
N1B C1A H1B 117.00 . no
C1B C1A H1A 107.00 . no
C1B C1A H1B 63.00 . no
C2 C1A H1A 118.00 . no
C2 C1A H1B 90.00 . no
H1A C1A H1B 45.00 . no
N1A C1B H1A 86.00 . no
N1A C1B H1B 113.00 . no
N1B C1B H1A 101.00 . no
N1B C1B H1B 118.00 . no
C1A C1B H1A 48.00 . no
C1A C1B H1B 87.00 . no
C2 C1B H1A 122.00 . no
C2 C1B H1B 118.00 . no
H1A C1B H1B 39.00 . no
C1A C2 H2A 123.00 . no
C1B C2 H2A 125.00 . no
C3A C2 H2A 123.00 . no
C3B C2 H2A 112.00 . no
C2 C3A H3A 119.00 . no
C3B C3A H3A 97.00 . no
C4A C3A H3A 119.00 . no
C4B C3A H3A 119.00 . no
C2 C3B H3A 86.00 . no
C2 C3B H3B 122.00 . no
C3A C3B H3A 43.00 . no
C3A C3B H3B 121.00 . no
C4A C3B H3A 83.00 . no
C4A C3B H3B 134.00 . no
C4B C3B H3A 107.00 . no
C4B C3B H3B 122.00 . no
H3A C3B H3B 79.00 . no
C3A C4A H4A 121.00 . no
C3B C4A H4A 117.00 . no
C4B C4A H4A 94.00 . no
C5 C4A H4A 120.00 . no
C3A C4B H4A 90.00 . no
C3A C4B H4B 133.00 . no
C3B C4B H4A 115.00 . no
C3B C4B H4B 121.00 . no
C4A C4B H4A 48.00 . no
C4A C4B H4B 113.00 . no
C5 C4B H4A 90.00 . no
C5 C4B H4B 121.00 . no
H4A C4B H4B 66.00 . no
O1 C6 H6 108.00 . no
N2 C6 H6 108.00 . no
C5 C6 H6 108.00 . no
C7 C8 H8 120.00 . no
C9 C8 H8 120.00 . no
C8 C9 H9 121.00 . no
C10 C9 H9 121.00 . no
N3 C10 H10 119.00 . no
C9 C10 H10 119.00 . no
O1 C12 H12A 109.00 . no
O1 C12 H12B 109.00 . no
O1 C12 H12C 109.00 . no
H12A C12 H12B 109.00 . no
H12A C12 H12C 109.00 . no
H12B C12 H12C 109.00 . no

loop_
_geom_bond_atom_site_label_1
_geom_bond_atom_site_label_2
_geom_bond_distance
_geom_bond_site_symmetry_2
_geom_bond_publ_flag
O1 C6 1.435(2) . ?
O1 C12 1.434(3) . ?
N1A N1B 0.583(15) . ?
N1A C1A 1.31(2) . ?
N1A C1B 1.601(19) . ?
N1A C5 1.382(11) . ?
N1B C1A 1.29(2) . ?
N1B C1B 1.384(19) . ?
N1B C5 1.270(11) . ?
N2 C6 1.431(3) . ?
N2 C7 1.382(3) . ?
N3 C10 1.339(3) . ?
N3 C11 1.352(2) . ?
N2 H2 0.97(3) . no
C1A C1B 0.54(2) . no
C1A C2 1.496(19) . no
C1B C2 1.194(17) . no
C2 C3A 1.315(8) . no
C2 C3B 1.496(7) . no
C3A C4A 1.389(9) . no
C3A C4B 1.594(9) . no
C3A C3B 0.894(9) . no
C3B C4A 1.649(9) . no
C3B C4B 1.381(8) . no
C4A C4B 0.798(9) . no
C4A C5 1.304(7) . no
C4B C5 1.488(7) . no
C5 C6 1.524(3) . no
C7 C8 1.399(3) . no
C7 C11 1.434(3) . no
C8 C9 1.382(3) . no
C9 C10 1.374(3) . no
C11 C11 1.487(3) 3_765 no
C1A H1A 0.9500 . no
C1A H1B 1.0600 . no
C1B H1A 1.2200 . no
C1B H1B 0.9500 . no
C2 H2A 0.9500 . no
C3A H3A 0.9500 . no
C3B H3A 1.3900 . no
C3B H3B 0.9500 . no
C4A H4A 0.9500 . no
C4B H4A 1.2800 . no
C4B H4B 0.9500 . no
C6 H6 1.0000 . no
C8 H8 0.9500 . no
C9 H9 0.9500 . no
C10 H10 0.9500 . no
C12 H12A 0.9800 . no
C12 H12B 0.9800 . no
C12 H12C 0.9800 . no

loop_
_geom_contact_atom_site_label_1
_geom_contact_atom_site_label_2
_geom_contact_distance
_geom_contact_site_symmetry_2
_geom_contact_publ_flag
O1 C8 3.143(2) . no
O1 H4B 2.5900 . no
O1 H8 2.5600 . no
O1 H1B 2.7100 2_745 no
N1A N2 2.591(12) . no
N1A C4A 3.026(12) 1_655 no
N1A C12 3.434(11) . no
N1B N2 2.733(12) . no
N2 N1B 2.733(12) . no
N2 N3 2.632(3) 3_765 no
N2 N1A 2.591(12) . no
N3 N2 2.632(3) 3_765 no
N1A H2 2.20(3) . no
N1A H4A 2.4400 1_655 no
N1B H12C 2.7600 2_755 no
N1B H2 2.40(3) . no
N2 H12B 2.5500 . no
N3 H2 1.81(3) 3_765 no
N3 H6 2.7900 3_665 no
C1A C3A 3.06(2) 1_655 no
C1A C4A 2.98(2) 1_655 no
C1A C12 3.470(15) 2_755 no
C1B C8 3.600(14) 2_755 no
C1B C12 3.301(15) 2_755 no
C1B C3A 3.489(16) 1_655 no
C1B C4A 3.503(16) 1_655 no
C2 C4B 3.497(7) 3_766 no
C2 C3B 3.351(6) 3_766 no
C3A C1A 3.06(2) 1_455 no
C3A C1B 3.489(16) 1_455 no
C3B C2 3.351(6) 3_766 no
C4A C1B 3.503(16) 1_455 no
C4A N1A 3.026(12) 1_455 no
C4A C1A 2.98(2) 1_455 no
C4B C12 3.240(7) . no
C4B C2 3.497(7) 3_766 no
C7 C10 3.598(3) 3_665 no
C8 C11 3.413(3) 3_665 no
C8 C1B 3.600(14) 2_745 no
C8 O1 3.143(2) . no
C9 C11 3.600(3) 3_665 no
C9 C11 3.575(3) 1_455 no
C10 C7 3.598(3) 3_665 no
C11 C9 3.575(3) 1_655 no
C11 C9 3.600(3) 3_665 no
C11 C8 3.413(3) 3_665 no
C12 C4B 3.240(7) . no
C12 N1A 3.434(11) . no
C12 C1B 3.301(15) 2_745 no
C12 C1A 3.470(15) 2_745 no
C1A H3A 2.7100 1_655 no
C1A H12C 3.0400 2_755 no
C1A H4A 2.6200 1_655 no
C1B H12C 2.9600 2_755 no
C1B H3A 3.0500 1_655 no
C1B H12B 3.0000 2_755 no
C2 H3B 2.9500 3_766 no
C2 H9 3.0100 2_655 no
C3A H9 3.0900 2_655 no
C3A H1A 2.5700 1_455 no
C4A H1A 2.7200 1_455 no
C4B H12A 2.6900 . no
C5 H12A 2.6000 . no
C6 H8 2.5600 . no
C8 H1A 3.0200 2_745 no
C8 H6 2.7100 . no
C8 H1B 2.8200 2_745 no
C9 H2A 3.1000 2_745 no
C10 H12C 3.0700 4_554 no
C10 H2 2.90(3) 3_765 no
C11 H2 2.54(3) 3_765 no
C12 H1B 2.7300 2_745 no
C12 H9 3.0600 4_655 no
H1A C3A 2.5700 1_655 no
H1A C4A 2.7200 1_655 no
H1A H3A 2.3400 1_655 no
H1A C8 3.0200 2_755 no
H1B O1 2.7100 2_755 no
H1B C8 2.8200 2_755 no
H1B C12 2.7300 2_755 no
H1B H8 2.5700 2_755 no
H1B H12B 2.5300 2_755 no
H1B H12C 2.5700 2_755 no
H2 N1A 2.20(3) . no
H2 N1B 2.40(3) . no
H2 N3 1.81(3) 3_765 no
H2 C10 2.90(3) 3_765 no
H2 C11 2.54(3) 3_765 no
H2A C9 3.1000 2_755 no
H2A H9 2.5200 2_655 no
H3A C1A 2.7100 1_455 no
H3A C1B 3.0500 1_455 no
H3A H1A 2.3400 1_455 no
H3A H9 2.5400 2_655 no
H3B C2 2.9500 3_766 no
H3B H12A 2.5300 3_766 no
H4A N1A 2.4400 1_455 no
H4A C1A 2.6200 1_455 no
H4A H6 2.4600 . no
H4B O1 2.5900 . no
H6 C8 2.7100 . no
H6 H4A 2.4600 . no
H6 H8 2.2900 . no
H6 N3 2.7900 3_665 no
H8 O1 2.5600 . no
H8 C6 2.5600 . no
H8 H6 2.2900 . no
H8 H1B 2.5700 2_745 no
H9 C2 3.0100 2_645 no
H9 C3A 3.0900 2_645 no
H9 H2A 2.5200 2_645 no
H9 H3A 2.5400 2_645 no
H9 C12 3.0600 4_454 no
H9 H12C 2.5500 4_454 no
H12A C4B 2.6900 . no
H12A C5 2.6000 . no
H12A H3B 2.5300 3_766 no
H12B N2 2.5500 . no
H12B C1B 3.0000 2_745 no
H12B H1B 2.5300 2_745 no
H12C N1B 2.7600 2_745 no
H12C C1A 3.0400 2_745 no
H12C C1B 2.9600 2_745 no
H12C H1B 2.5700 2_745 no
H12C C10 3.0700 4_555 no
H12C H9 2.5500 4_655 no

loop_
_geom_hbond_atom_site_label_D
_geom_hbond_atom_site_label_H
_geom_hbond_atom_site_label_A
_geom_hbond_distance_DH
_geom_hbond_distance_HA
_geom_hbond_distance_DA
_geom_hbond_angle_DHA
_geom_hbond_site_symmetry_A
N2 H2 N1A 0.97(3) 2.20(3) 2.591(12) 103(2) .
N2 H2 N1B 0.97(3) 2.40(3) 2.733(12) 100(2) .
N2 H2 N3 0.97(3) 1.81(3) 2.632(3) 140(2) 3_765
C4A H4A N1A 0.95 2.44 3.026(12) 120 1_455
C8 H8 O1 0.95 2.56 3.143(2) 120 .
C12 H12B N2 0.98 2.55 2.900(3) 101 .

loop_
_geom_torsion_atom_site_label_1
_geom_torsion_atom_site_label_2
_geom_torsion_atom_site_label_3
_geom_torsion_atom_site_label_4
_geom_torsion
_geom_torsion_site_symmetry_3
_geom_torsion_site_symmetry_4
_geom_torsion_publ_flag
C12 O1 C6 N2 60.3(2) . . no
C12 O1 C6 C5 -63.3(2) . . no
C1A N1A N1B C1B -2.4(11) . . no
C1A N1A N1B C5 -124.1(11) . . no
C1B N1A N1B C1A 2.4(11) . . no
C1B N1A N1B C5 -121.7(13) . . no
C5 N1A N1B C1A 124.1(11) . . no
C5 N1A N1B C1B 121.7(13) . . no
N1B N1A C1A C1B 7(3) . . no
N1B N1A C1A C2 60(2) . . no
C1B N1A C1A N1B -7(3) . . no
C1B N1A C1A C2 53(3) . . no
C5 N1A C1A N1B -56.1(15) . . no
C5 N1A C1A C1B -49(3) . . no
C5 N1A C1A C2 3.4(19) . . no
N1B N1A C1B C1A -172(4) . . no
N1B N1A C1B C2 95(2) . . no
C1A N1A C1B N1B 172(4) . . no
C1A N1A C1B C2 -93(3) . . no
C5 N1A C1B N1B -52.9(16) . . no
C5 N1A C1B C1A 135(3) . . no
C5 N1A C1B C2 41.9(16) . . no
N1B N1A C5 C4A -54.6(19) . . no
N1B N1A C5 C4B -93.2(17) . . no
N1B N1A C5 C6 116.8(16) . . no
C1A N1A C5 N1B 61.1(18) . . no
C1A N1A C5 C4A 6.5(14) . . no
C1A N1A C5 C4B -32.1(13) . . no
C1A N1A C5 C6 178.0(9) . . no
C1B N1A C5 N1B 47.5(16) . . no
C1B N1A C5 C4A -7.1(11) . . no
C1B N1A C5 C4B -45.7(10) . . no
C1B N1A C5 C6 164.3(7) . . no
N1A N1B C1A C1B -174(3) . . no
N1A N1B C1A C2 -131.5(17) . . no
C1B N1B C1A N1A 174(3) . . no
C1B N1B C1A C2 42(2) . . no
C5 N1B C1A N1A 80.3(18) . . no
C5 N1B C1A C1B -94(2) . . no
C5 N1B C1A C2 -51.2(15) . . no
N1A N1B C1B C1A 6(3) . . no
N1A N1B C1B C2 -100(2) . . no
C1A N1B C1B N1A -6(3) . . no
C1A N1B C1B C2 -106(3) . . no
C5 N1B C1B N1A 95(2) . . no
C5 N1B C1B C1A 101(3) . . no
C5 N1B C1B C2 -4.9(19) . . no
N1A N1B C5 C4A 135.3(16) . . no
N1A N1B C5 C4B 101.5(17) . . no
N1A N1B C5 C6 -76.3(18) . . no
C1A N1B C5 N1A -75(2) . . no
C1A N1B C5 C4A 60.3(14) . . no
C1A N1B C5 C4B 26.5(15) . . no
C1A N1B C5 C6 -151.3(11) . . no
C1B N1B C5 N1A -102(2) . . no
C1B N1B C5 C4A 33.5(12) . . no
C1B N1B C5 C4B -0.3(13) . . no
C1B N1B C5 C6 -178.2(9) . . no
C7 N2 C6 O1 76.0(2) . . no
C7 N2 C6 C5 -160.08(19) . . no
C6 N2 C7 C8 -14.7(3) . . no
C6 N2 C7 C11 165.8(2) . . no
C11 N3 C10 C9 0.7(3) . . no
C10 N3 C11 C7 0.8(3) . . no
C10 N3 C11 C11 -179.00(19) . 3_765 no
N1A C1A C1B N1B -2.9(14) . . no
N1A C1A C1B C2 116(2) . . no
N1B C1A C1B N1A 2.9(14) . . no
N1B C1A C1B C2 118.9(17) . . no
C2 C1A C1B N1A -116(2) . . no
C2 C1A C1B N1B -118.9(17) . . no
N1A C1A C2 C1B -92(3) . . no
N1A C1A C2 C3A -12.9(17) . . no
N1A C1A C2 C3B 26.9(18) . . no
N1B C1A C2 C1B -68(3) . . no
N1B C1A C2 C3A 10.6(13) . . no
N1B C1A C2 C3B 50.4(12) . . no
C1B C1A C2 C3A 79(3) . . no
C1B C1A C2 C3B 119(3) . . no
N1A C1B C2 C1A 55(2) . . no
N1A C1B C2 C3A -53.8(14) . . no
N1A C1B C2 C3B -16.0(17) . . no
N1B C1B C2 C1A 80(3) . . no
N1B C1B C2 C3A -28.3(15) . . no
N1B C1B C2 C3B 9.5(17) . . no
C1A C1B C2 C3A -109(3) . . no
C1A C1B C2 C3B -71(3) . . no
C1A C2 C3A C3B 98.6(8) . . no
C1A C2 C3A C4A 13.2(10) . . no
C1A C2 C3A C4B 45.6(8) . . no
C1B C2 C3A C3B 118.2(9) . . no
C1B C2 C3A C4A 32.9(10) . . no
C1B C2 C3A C4B 65.3(8) . . no
C3B C2 C3A C4A -85.4(8) . . no
C3B C2 C3A C4B -53.0(6) . . no
C1A C2 C3B C3A -97.9(10) . . no
C1A C2 C3B C4A -52.0(9) . . no
C1A C2 C3B C4B -28.3(10) . . no
C1B C2 C3B C3A -78.3(11) . . no
C1B C2 C3B C4A -32.4(10) . . no
C1B C2 C3B C4B -8.7(11) . . no
C3A C2 C3B C4A 45.9(6) . . no
C3A C2 C3B C4B 69.7(7) . . no
C2 C3A C3B C4A -122.2(5) . . no
C2 C3A C3B C4B -121.7(5) . . no
C4A C3A C3B C2 122.2(5) . . no
C4A C3A C3B C4B 0.5(5) . . no
C4B C3A C3B C2 121.7(5) . . no
C4B C3A C3B C4A -0.5(5) . . no
C2 C3A C4A C3B 81.6(8) . . no
C2 C3A C4A C4B 80.7(9) . . no
C2 C3A C4A C5 -5.1(9) . . no
C3B C3A C4A C4B -0.8(9) . . no
C3B C3A C4A C5 -86.6(8) . . no
C4B C3A C4A C3B 0.8(9) . . no
C4B C3A C4A C5 -85.8(8) . . no
C2 C3A C4B C3B 66.4(7) . . no
C2 C3A C4B C4A -114.5(8) . . no
C2 C3A C4B C5 -64.1(6) . . no
C3B C3A C4B C4A 179.1(11) . . no
C3B C3A C4B C5 -130.5(8) . . no
C4A C3A C4B C3B -179.1(11) . . no
C4A C3A C4B C5 50.4(6) . . no
C2 C3B C4A C3A -48.1(6) . . no
C2 C3B C4A C4B 130.9(8) . . no
C2 C3B C4A C5 61.3(5) . . no
C3A C3B C4A C4B 179.0(11) . . no
C3A C3B C4A C5 109.4(8) . . no
C4B C3B C4A C3A -179.0(11) . . no
C4B C3B C4A C5 -69.6(8) . . no
C2 C3B C4B C3A -55.1(6) . . no
C2 C3B C4B C4A -55.9(9) . . no
C2 C3B C4B C5 3.6(8) . . no
C3A C3B C4B C4A -0.8(9) . . no
C3A C3B C4B C5 58.6(8) . . no
C4A C3B C4B C3A 0.8(9) . . no
C4A C3B C4B C5 59.5(6) . . no
C3A C4A C4B C3B 0.5(6) . . no
C3A C4A C4B C5 -119.2(5) . . no
C3B C4A C4B C3A -0.5(6) . . no
C3B C4A C4B C5 -119.7(5) . . no
C5 C4A C4B C3A 119.2(5) . . no
C5 C4A C4B C3B 119.7(5) . . no
C3A C4A C5 N1A -6.2(9) . . no
C3A C4A C5 N1B -27.5(8) . . no
C3A C4A C5 C4B 87.4(8) . . no
C3A C4A C5 C6 -177.2(4) . . no
C3B C4A C5 N1A -42.0(8) . . no
C3B C4A C5 N1B -63.3(7) . . no
C3B C4A C5 C4B 51.6(6) . . no
C3B C4A C5 C6 147.0(3) . . no
C4B C4A C5 N1A -93.6(9) . . no
C4B C4A C5 N1B -114.9(8) . . no
C4B C4A C5 C6 95.4(7) . . no
C3A C4B C5 N1A 58.0(7) . . no
C3A C4B C5 N1B 29.2(8) . . no
C3A C4B C5 C4A -50.1(6) . . no
C3A C4B C5 C6 -152.9(3) . . no
C3B C4B C5 N1A 29.2(9) . . no
C3B C4B C5 N1B 0.3(9) . . no
C3B C4B C5 C4A -79.0(7) . . no
C3B C4B C5 C6 178.3(5) . . no
C4A C4B C5 N1A 108.1(8) . . no
C4A C4B C5 N1B 79.3(9) . . no
C4A C4B C5 C6 -102.8(6) . . no
N1A C5 C6 O1 114.0(5) . . no
N1A C5 C6 N2 -11.8(6) . . no
N1B C5 C6 O1 140.8(6) . . no
N1B C5 C6 N2 15.0(6) . . no
C4A C5 C6 O1 -74.0(4) . . no
C4A C5 C6 N2 160.2(3) . . no
C4B C5 C6 O1 -37.1(4) . . no
C4B C5 C6 N2 -162.9(3) . . no
N2 C7 C8 C9 -179.5(2) . . no
C11 C7 C8 C9 0.1(3) . . no
N2 C7 C11 N3 178.4(2) . . no
N2 C7 C11 C11 -1.8(3) . 3_765 no
C8 C7 C11 N3 -1.2(3) . . no
C8 C7 C11 C11 178.6(2) . 3_765 no
C7 C8 C9 C10 1.3(3) . . no
C8 C9 C10 N3 -1.7(3) . . no
N3 C11 C11 N3 -180.0(2) 3_765 3_765 no
N3 C11 C11 C7 -0.2(3) 3_765 3_765 no
C7 C11 C11 N3 0.2(3) 3_765 3_765 no
C7 C11 C11 C7 180.0(2) 3_765 3_765 no
